data_4072838
loop_
_publ_author_name
'Cabeza, Javier A.'
'del R\'io, Ignacio'
'Fern\'andez-Colinas, Jos\'e M.'
'Garc\'ia-\'Alvarez, Pablo'
'Miguel, Daniel'

_publ_section_title
;
 Reactivity of Indene, Fluorene, Azulene, and Acenaphthylene with a
 Basal-Edge-Bridged Square-Pyramidal Hexaruthenium Dihydride
;
_journal_issue 6
_journal_name_full Organometallics
_journal_page_first 1414
_journal_paper_doi 10.1021/om061078c
_journal_volume 26
_journal_year 2007
_chemical_formula_moiety 'C31 H14 N2 O13 Ru7 , 0.5(C4 H8 O)'
_chemical_formula_sum 'C33 H18 N2 O13.5 Ru7'
_chemical_formula_weight 1366.00
_chemical_name_systematic ?
_space_group_IT_number 2
_symmetry_cell_setting triclinic
_symmetry_space_group_name_Hall '-P 1'
_symmetry_space_group_name_H-M 'P -1'
_atom_sites_solution_hydrogens geom
_atom_sites_solution_primary direct
_atom_sites_solution_secondary difmap
_audit_creation_method SHELXL-97
_cell_angle_alpha 81.90(3)
_cell_angle_beta 79.46(3)
_cell_angle_gamma 71.66(3)
_cell_formula_units_Z 2
_cell_length_a 9.978(3)
_cell_length_b 10.522(4)
_cell_length_c 19.871(7)
_cell_measurement_reflns_used 15555
_cell_measurement_temperature 293(2)
_cell_measurement_theta_max 74.3889
_cell_measurement_theta_min 4.4410
_cell_volume 1939.1(12)
_computing_cell_refinement
;
CrysAlis RED, Oxford Diffraction Ltd.,
Version 1.171.31.5 (release 28-08-2006 CrysAlis171 .NET)
(compiled Aug 28 2006,13:05:05)
;
_computing_data_collection
;
CrysAlis CCD, Oxford Diffraction Ltd.,
Version 1.171.31.5 (release 28-08-2006 CrysAlis171 .NET)
(compiled Aug 28 2006,13:05:05)
;
_computing_data_reduction
;
CrysAlis RED, Oxford Diffraction Ltd.,
Version 1.171.31.5 (release 28-08-2006 CrysAlis171 .NET)
(compiled Aug 28 2006,13:05:05)
;
_computing_molecular_graphics PLATON
_computing_structure_refinement 'SHELXL-97 (SHELDRICK, 1997)'
_computing_structure_solution 'SHELXS-86 (SHELDRICK, 1986)'
_diffrn_ambient_temperature 293(2)
_diffrn_detector_area_resol_mean 8.2640
_diffrn_measured_fraction_theta_full 0.968
_diffrn_measured_fraction_theta_max 0.968
_diffrn_measurement_device_type OXFORD_XCALIBUR
_diffrn_radiation_monochromator GRAPHITE
_diffrn_radiation_source 'Nova (Cu) X-ray Source'
_diffrn_radiation_type CUK\A
_diffrn_radiation_wavelength 1.54178
_diffrn_reflns_av_R_equivalents 0.0231
_diffrn_reflns_av_sigmaI/netI 0.0208
_diffrn_reflns_limit_h_max 12
_diffrn_reflns_limit_h_min -11
_diffrn_reflns_limit_k_max 13
_diffrn_reflns_limit_k_min -12
_diffrn_reflns_limit_l_max 23
_diffrn_reflns_limit_l_min -24
_diffrn_reflns_number 24145
_diffrn_reflns_theta_full 74.55
_diffrn_reflns_theta_max 74.39
_diffrn_reflns_theta_min 4.44
_exptl_absorpt_coefficient_mu 22.065
_exptl_absorpt_correction_T_max 0.5573
_exptl_absorpt_correction_T_min 0.2163
_exptl_absorpt_correction_type multi-scan
_exptl_absorpt_process_details
;
CRYSALIS RED, OXFORD DIFFRACTION LTD.,
VERSION 1.171.31.5 (RELEASE 28-08-2006 CRYSALIS171 .NET)
(COMPILED AUG 28 2006,13:05:05)
EMPIRICAL ABSORPTION CORRECTION USING SPHERICAL HARMONICS,
 IMPLEMENTED IN SCALE3 ABSPACK SCALING ALGORITHM.

;
_exptl_crystal_colour BLACK
_exptl_crystal_density_diffrn 2.340
_exptl_crystal_density_method 'NOT MEASURED'
_exptl_crystal_description BLOCK
_exptl_crystal_F_000 1292
_exptl_crystal_size_max 0.10
_exptl_crystal_size_mid 0.06
_exptl_crystal_size_min 0.03
_refine_diff_density_max 2.469
_refine_diff_density_min -0.789
_refine_diff_density_rms 0.172
_refine_ls_extinction_method NONE
_refine_ls_goodness_of_fit_ref 1.095
_refine_ls_hydrogen_treatment mixed
_refine_ls_matrix_type full
_refine_ls_number_parameters 523
_refine_ls_number_reflns 7684
_refine_ls_number_restraints 0
_refine_ls_restrained_S_all 1.095
_refine_ls_R_factor_all 0.0406
_refine_ls_R_factor_gt 0.0342
_refine_ls_shift/su_max 0.025
_refine_ls_shift/su_mean 0.002
_refine_ls_structure_factor_coef Fsqd
_refine_ls_weighting_details 'CALC W=1/[\S^2^(FO^2^)+(0.0791P)^2^+0.6765P] WHERE P=(FO^2^+2FC^2^)/3'
_refine_ls_weighting_scheme calc
_refine_ls_wR_factor_gt 0.1029
_refine_ls_wR_factor_ref 0.1119
_reflns_number_gt 6470
_reflns_number_total 7684
_reflns_threshold_expression >2SIGMA(I)
_cod_data_source_file om061078csi20061222_055053.cif
_cod_data_source_block 9_(pg154b)
_cod_depositor_comments
;
 Changing the capitalization of '_atom_type_symbol' data item
 values and the values of related data items (e. g. _atom_site_type_symbol).
 Updating the _chemical_formula_sum data item value.

 Antanas Vaitkus,
 2017-01-04

The following automatic conversions were performed:

'_symmetry_cell_setting' value 'TRICLINIC' changed to 'triclinic'
according to /home/saulius/struct/CIF-dictionaries/cif_core.dic
dictionary named 'cif_core.dic' version 2.4.1 from
2010-06-29.

'_atom_sites_solution_hydrogens' value 'GEOM' changed to
'geom' according to
/home/saulius/struct/CIF-dictionaries/cif_core.dic dictionary named
'cif_core.dic' version 2.4.1 from
2010-06-29.

'_atom_sites_solution_primary' value 'DIRECT' changed to
'direct' according to
/home/saulius/struct/CIF-dictionaries/cif_core.dic dictionary named
'cif_core.dic' version 2.4.1 from
2010-06-29.

'_atom_sites_solution_secondary' value 'DIFMAP' changed
to 'difmap' according to
/home/saulius/struct/CIF-dictionaries/cif_core.dic dictionary named
'cif_core.dic' version 2.4.1 from
2010-06-29.

'_exptl_absorpt_correction_type' value 'MULTI-SCAN'
changed to 'multi-scan' according to
/home/saulius/struct/CIF-dictionaries/cif_core.dic dictionary named
'cif_core.dic' version 2.4.1 from
2010-06-29.

'_refine_ls_hydrogen_treatment' value 'MIXED' changed to
'mixed' according to
/home/saulius/struct/CIF-dictionaries/cif_core.dic dictionary named
'cif_core.dic' version 2.4.1 from
2010-06-29.

'_refine_ls_matrix_type' value 'FULL' changed to 'full'
according to /home/saulius/struct/CIF-dictionaries/cif_core.dic
dictionary named 'cif_core.dic' version 2.4.1 from
2010-06-29.

'_refine_ls_structure_factor_coef' value 'FSQD' changed
to 'Fsqd' according to
/home/saulius/struct/CIF-dictionaries/cif_core.dic dictionary named
'cif_core.dic' version 2.4.1 from
2010-06-29.

'_refine_ls_weighting_scheme' value 'CALC' changed to
'calc' according to
/home/saulius/struct/CIF-dictionaries/cif_core.dic dictionary named
'cif_core.dic' version 2.4.1 from 2010-06-29.

'_atom_site_adp_type'
value 'UANI' changed to 'Uani' according to
/home/saulius/struct/CIF-dictionaries/cif_core.dic dictionary named
'cif_core.dic' version 2.4.1 from 2010-06-29 (58
times).

'_atom_site_adp_type' value 'UISO' changed to 'Uiso'
according to /home/saulius/struct/CIF-dictionaries/cif_core.dic
dictionary named 'cif_core.dic' version 2.4.1 from 2010-06-29 (22
times).

'_atom_site_calc_flag' value 'D' changed to 'd' according to
/home/saulius/struct/CIF-dictionaries/cif_core.dic dictionary named
'cif_core.dic' version 2.4.1 from 2010-06-29 (58
times).

'_atom_site_calc_flag' value 'CALC' changed to 'calc'
according to /home/saulius/struct/CIF-dictionaries/cif_core.dic
dictionary named 'cif_core.dic' version 2.4.1 from 2010-06-29 (22
times).

Automatic conversion script
Id: cif_fix_values 1715 2011-07-08 13:25:40Z adriana 
;
_cod_original_sg_symbol_H-M P-1
_cod_original_formula_sum 'C33 H18 N2 O13.50 RU7'
_cod_database_code 4072838

loop_
_symmetry_equiv_pos_as_xyz
'X, Y, Z'
'-X, -Y, -Z'

loop_
_atom_site_label
_atom_site_type_symbol
_atom_site_fract_x
_atom_site_fract_y
_atom_site_fract_z
_atom_site_U_iso_or_equiv
_atom_site_adp_type
_atom_site_occupancy
_atom_site_symmetry_multiplicity
_atom_site_calc_flag
_atom_site_refinement_flags
C1 C -0.0478(5) 0.1991(6) 0.3198(3) 0.0379(11) Uani 1 1 d .
C2 C -0.1907(6) 0.1979(7) 0.3352(4) 0.0516(14) Uani 1 1 d .
H4 H -0.2396 0.1910 0.3010 0.062 Uiso 1 1 calc R
C3 C -0.2561(7) 0.2071(9) 0.4022(4) 0.068(2) Uani 1 1 d .
H60 H -0.3498 0.2045 0.4139 0.081 Uiso 1 1 calc R
C4 C -0.1838(8) 0.2200(9) 0.4515(4) 0.069(2) Uani 1 1 d .
H61 H -0.2272 0.2228 0.4971 0.083 Uiso 1 1 calc R
C5 C -0.0467(8) 0.2290(8) 0.4341(3) 0.0559(15) Uani 1 1 d .
C6 C 0.0306(11) 0.2456(13) 0.4894(4) 0.089(3) Uani 1 1 d .
H63A H 0.1103 0.1669 0.4950 0.133 Uiso 1 1 calc R
H63B H -0.0335 0.2575 0.5320 0.133 Uiso 1 1 calc R
H63C H 0.0643 0.3228 0.4764 0.133 Uiso 1 1 calc R
C11 C 0.2434(7) -0.1681(6) 0.0576(3) 0.0504(14) Uani 1 1 d .
H16 H 0.3341 -0.2197 0.0400 0.060 Uiso 1 1 calc R
C12 C 0.1518(8) -0.2251(6) 0.1073(3) 0.0515(14) Uani 1 1 d .
H17 H 0.1831 -0.3165 0.1210 0.062 Uiso 1 1 calc R
C13 C 0.0143(7) -0.1485(6) 0.1370(3) 0.0484(14) Uani 1 1 d .
H35 H -0.0355 -0.1881 0.1737 0.058 Uiso 1 1 calc R
C14 C -0.0497(6) -0.0121(6) 0.1120(3) 0.0436(12) Uani 1 1 d .
C15 C -0.1776(6) 0.0805(6) 0.1393(3) 0.0450(12) Uani 1 1 d .
H10 H -0.2372 0.0522 0.1759 0.054 Uiso 1 1 calc R
C16 C -0.2167(6) 0.2188(6) 0.1109(3) 0.0450(12) Uani 1 1 d .
H11 H -0.3080 0.2736 0.1253 0.054 Uiso 1 1 calc R
C17 C -0.1231(6) 0.2764(6) 0.0618(3) 0.0438(12) Uani 1 1 d .
H12 H -0.1502 0.3667 0.0455 0.053 Uiso 1 1 calc R
C18 C 0.0184(6) 0.1851(6) 0.0383(3) 0.0385(11) Uani 1 1 d .
C19 C 0.1454(6) 0.2017(6) -0.0022(3) 0.0417(12) Uani 1 1 d .
H38 H 0.1584 0.2821 -0.0240 0.050 Uiso 1 1 calc R
C20 C 0.2502(6) 0.0719(6) -0.0034(3) 0.0451(12) Uani 1 1 d .
H37 H 0.3434 0.0547 -0.0261 0.054 Uiso 1 1 calc R
C21 C 0.1902(6) -0.0264(6) 0.0353(3) 0.0418(12) Uani 1 1 d .
C22 C 0.0474(6) 0.0462(6) 0.0622(3) 0.0386(11) Uani 1 1 d .
C40 C 0.2975(7) -0.2978(6) 0.2254(3) 0.0479(13) Uani 1 1 d .
C41 C 0.2904(6) 0.3907(6) 0.1565(3) 0.0456(13) Uani 1 1 d .
C51 C 0.0126(6) 0.4288(6) 0.1273(3) 0.0472(13) Uani 1 1 d .
C52 C -0.2462(7) 0.4181(7) 0.1945(4) 0.0527(14) Uani 1 1 d .
C53 C -0.0719(7) -0.0737(7) 0.2761(3) 0.0534(15) Uani 1 1 d .
C54 C 0.4757(8) -0.2173(7) 0.1277(4) 0.0612(18) Uani 1 1 d .
C55 C 0.0671(6) 0.4584(7) 0.2554(3) 0.0484(13) Uani 1 1 d .
C64 C 0.2117(7) -0.0603(7) 0.3262(3) 0.0497(14) Uani 1 1 d .
C75 C 0.4419(7) -0.0321(7) 0.2368(4) 0.0550(15) Uani 1 1 d .
C76 C 0.3314(9) 0.1106(9) 0.3990(4) 0.0676(19) Uani 1 1 d .
C80 C 0.2195(8) 0.3887(8) 0.3742(4) 0.0606(17) Uani 1 1 d .
C91 C 0.522(3) 0.703(3) 0.4447(19) 0.162(16) Uani 0.50 1 d P
H91A H 0.4559 0.7927 0.4395 0.195 Uiso 0.50 1 calc PR
H91B H 0.4814 0.6550 0.4845 0.195 Uiso 0.50 1 calc PR
C92 C 0.533(2) 0.637(3) 0.3865(17) 0.129(11) Uani 0.50 1 d P
H92A H 0.5126 0.5520 0.3984 0.155 Uiso 0.50 1 calc PR
H92B H 0.4714 0.6928 0.3543 0.155 Uiso 0.50 1 calc PR
C94 C 0.620(3) 0.711(3) 0.454(2) 0.138(14) Uani 0.50 1 d P
H94A H 0.6230 0.6963 0.5033 0.166 Uiso 0.50 1 calc PR
H94B H 0.6256 0.8010 0.4389 0.166 Uiso 0.50 1 calc PR
C99 C 0.730(2) 0.624(2) 0.4231(11) 0.088(5) Uani 0.50 1 d P
H99A H 0.7548 0.5373 0.4494 0.105 Uiso 0.50 1 calc PR
H99B H 0.8131 0.6569 0.4113 0.105 Uiso 0.50 1 calc PR
C200 C 0.3775(6) 0.1337(6) 0.1138(3) 0.0433(12) Uani 1 1 d .
C210 C 0.4161(7) 0.2331(8) 0.2776(4) 0.0582(16) Uani 1 1 d .
N1 N 0.0269(4) 0.1767(4) 0.2525(2) 0.0342(9) Uani 1 1 d .
N2 N 0.0227(5) 0.2186(5) 0.3677(2) 0.0441(10) Uani 1 1 d .
O20 O 0.4946(4) 0.1359(5) 0.1050(3) 0.0544(11) Uani 1 1 d .
O21 O 0.5275(5) 0.2350(7) 0.2484(3) 0.0788(16) Uani 1 1 d .
O40 O 0.3085(7) -0.3894(6) 0.2633(3) 0.0774(16) Uani 1 1 d .
O41 O 0.3707(6) 0.4429(5) 0.1275(3) 0.0716(15) Uani 1 1 d .
O51 O 0.0160(6) 0.5231(5) 0.0901(3) 0.0724(15) Uani 1 1 d .
O52 O -0.3463(6) 0.4993(6) 0.2142(3) 0.0838(18) Uani 1 1 d .
O53 O -0.1214(8) -0.1325(7) 0.3208(3) 0.092(2) Uani 1 1 d .
O54 O 0.5916(6) -0.2586(7) 0.1072(4) 0.099(2) Uani 1 1 d .
O55 O 0.0070(6) 0.5560(6) 0.2798(4) 0.0827(18) Uani 1 1 d .
O64 O 0.1888(7) -0.1263(6) 0.3740(3) 0.0815(17) Uani 1 1 d .
O75 O 0.5629(5) -0.0751(6) 0.2346(3) 0.0786(17) Uani 1 1 d .
O76 O 0.3947(10) 0.0370(8) 0.4380(4) 0.117(3) Uani 1 1 d .
O80 O 0.2126(9) 0.4807(7) 0.3987(3) 0.092(2) Uani 1 1 d .
O93 O 0.667(3) 0.622(3) 0.3633(10) 0.153(8) Uani 0.50 1 d P
Ru1 Ru -0.07972(4) 0.29015(4) 0.16122(2) 0.03487(11) Uani 1 1 d .
Ru2 Ru 0.19944(4) 0.11900(4) 0.105494(19) 0.03091(10) Uani 1 1 d .
Ru3 Ru 0.15305(4) 0.31044(4) 0.20287(2) 0.03307(11) Uani 1 1 d .
Ru4 Ru 0.28138(4) -0.14602(4) 0.16132(2) 0.03831(11) Uani 1 1 d .
Ru5 Ru 0.01480(4) 0.01818(4) 0.20302(2) 0.03350(11) Uani 1 1 d .
Ru6 Ru 0.24076(4) 0.04688(4) 0.244223(19) 0.03308(11) Uani 1 1 d .
Ru7 Ru 0.24169(5) 0.22988(5) 0.32980(2) 0.04352(12) Uani 1 1 d .

loop_
_atom_site_aniso_label
_atom_site_aniso_U_11
_atom_site_aniso_U_22
_atom_site_aniso_U_33
_atom_site_aniso_U_23
_atom_site_aniso_U_13
_atom_site_aniso_U_12
C1 0.036(2) 0.042(3) 0.034(3) -0.008(2) 0.000(2) -0.009(2)
C2 0.038(3) 0.067(4) 0.053(3) -0.011(3) 0.003(2) -0.022(3)
C3 0.045(3) 0.099(6) 0.059(4) -0.011(4) 0.013(3) -0.030(4)
C4 0.063(4) 0.099(6) 0.040(3) -0.014(4) 0.014(3) -0.027(4)
C5 0.061(4) 0.070(4) 0.037(3) -0.011(3) 0.003(3) -0.024(3)
C6 0.094(6) 0.155(9) 0.031(3) -0.022(4) 0.000(4) -0.055(6)
C11 0.057(3) 0.043(3) 0.048(3) -0.016(3) -0.008(3) -0.004(3)
C12 0.069(4) 0.040(3) 0.053(3) -0.008(3) -0.017(3) -0.021(3)
C13 0.058(3) 0.046(3) 0.055(3) -0.005(3) -0.020(3) -0.028(3)
C14 0.050(3) 0.048(3) 0.041(3) -0.002(2) -0.011(2) -0.025(3)
C15 0.043(3) 0.055(3) 0.044(3) -0.005(3) -0.011(2) -0.020(3)
C16 0.037(3) 0.050(3) 0.050(3) -0.009(3) -0.013(2) -0.010(2)
C17 0.045(3) 0.049(3) 0.037(3) -0.002(2) -0.015(2) -0.010(2)
C18 0.042(3) 0.043(3) 0.030(2) -0.003(2) -0.011(2) -0.009(2)
C19 0.051(3) 0.045(3) 0.027(2) -0.001(2) -0.006(2) -0.012(2)
C20 0.046(3) 0.054(3) 0.032(3) -0.007(2) -0.002(2) -0.011(2)
C21 0.050(3) 0.044(3) 0.034(3) -0.010(2) -0.004(2) -0.015(2)
C22 0.042(3) 0.042(3) 0.037(3) -0.007(2) -0.010(2) -0.016(2)
C40 0.051(3) 0.045(3) 0.048(3) 0.003(3) -0.009(3) -0.017(3)
C41 0.042(3) 0.036(3) 0.055(3) -0.008(2) 0.001(2) -0.009(2)
C51 0.047(3) 0.040(3) 0.056(3) -0.003(3) -0.014(3) -0.011(2)
C52 0.051(3) 0.051(3) 0.055(4) -0.009(3) -0.010(3) -0.010(3)
C53 0.059(4) 0.053(4) 0.051(4) 0.003(3) -0.001(3) -0.027(3)
C54 0.056(4) 0.043(3) 0.073(5) 0.010(3) 0.005(3) -0.013(3)
C55 0.045(3) 0.056(4) 0.048(3) -0.015(3) -0.005(2) -0.017(3)
C64 0.053(3) 0.052(3) 0.043(3) 0.007(3) -0.014(3) -0.015(3)
C75 0.050(4) 0.052(4) 0.060(4) 0.012(3) -0.014(3) -0.016(3)
C76 0.073(5) 0.070(5) 0.064(4) -0.013(4) -0.028(4) -0.015(4)
C80 0.075(4) 0.072(5) 0.045(3) -0.012(3) -0.011(3) -0.033(4)
C91 0.14(2) 0.102(18) 0.20(3) -0.09(2) 0.11(3) -0.004(18)
C92 0.056(11) 0.18(3) 0.16(3) 0.01(2) -0.040(13) -0.040(14)
C94 0.094(17) 0.12(2) 0.23(4) -0.10(2) -0.04(2) -0.019(16)
C99 0.082(12) 0.100(14) 0.080(12) -0.022(11) -0.010(10) -0.022(11)
C200 0.040(3) 0.039(3) 0.047(3) -0.012(2) 0.000(2) -0.006(2)
C210 0.048(3) 0.077(5) 0.055(4) -0.009(3) -0.011(3) -0.023(3)
N1 0.033(2) 0.038(2) 0.033(2) -0.0058(17) -0.0032(16) -0.0126(17)
N2 0.048(3) 0.055(3) 0.033(2) -0.008(2) -0.0004(19) -0.022(2)
O20 0.034(2) 0.060(3) 0.070(3) -0.016(2) -0.0001(19) -0.0162(18)
O21 0.045(3) 0.116(5) 0.082(4) -0.005(3) -0.004(2) -0.038(3)
O40 0.097(4) 0.061(3) 0.074(4) 0.024(3) -0.020(3) -0.032(3)
O41 0.062(3) 0.056(3) 0.095(4) -0.005(3) 0.015(3) -0.031(2)
O51 0.087(4) 0.053(3) 0.085(4) 0.031(3) -0.042(3) -0.032(3)
O52 0.054(3) 0.081(4) 0.091(4) -0.028(3) 0.003(3) 0.017(3)
O53 0.124(5) 0.083(4) 0.074(4) 0.007(3) 0.016(4) -0.061(4)
O54 0.052(3) 0.096(5) 0.115(5) 0.017(4) 0.024(3) -0.004(3)
O55 0.076(3) 0.064(3) 0.101(4) -0.046(3) -0.007(3) 0.002(3)
O64 0.104(4) 0.086(4) 0.051(3) 0.028(3) -0.011(3) -0.040(3)
O75 0.033(2) 0.087(4) 0.103(4) 0.007(3) -0.015(2) -0.003(2)
O76 0.156(7) 0.094(5) 0.097(5) 0.009(4) -0.074(5) -0.008(5)
O80 0.152(6) 0.083(4) 0.063(3) -0.018(3) -0.013(4) -0.062(4)
O93 0.166(19) 0.24(3) 0.081(11) -0.004(13) -0.030(12) -0.103(19)
Ru1 0.03100(19) 0.0349(2) 0.0366(2) -0.00365(15) -0.00646(15) -0.00574(15)
Ru2 0.03091(18) 0.03113(19) 0.02939(19) -0.00334(14) -0.00298(13) -0.00792(14)
Ru3 0.0331(2) 0.0317(2) 0.0349(2) -0.00524(15) -0.00391(14) -0.00998(15)
Ru4 0.0410(2) 0.0289(2) 0.0424(2) -0.00231(15) -0.00591(16) -0.00720(16)
Ru5 0.0338(2) 0.0338(2) 0.0347(2) -0.00142(15) -0.00449(15) -0.01358(15)
Ru6 0.03277(19) 0.0343(2) 0.0322(2) -0.00058(15) -0.00621(14) -0.01032(15)
Ru7 0.0440(2) 0.0580(3) 0.0351(2) -0.00910(18) -0.00732(16) -0.02146(19)

loop_
_atom_type_symbol
_atom_type_description
_atom_type_scat_dispersion_real
_atom_type_scat_dispersion_imag
_atom_type_scat_source
C C 0.0180 0.0090 'INTERNATIONAL TABLES VOL C TABLES 4.2.6.8 AND 6.1.1.4'
H H 0.0000 0.0000 'INTERNATIONAL TABLES VOL C TABLES 4.2.6.8 AND 6.1.1.4'
N N 0.0310 0.0180 'INTERNATIONAL TABLES VOL C TABLES 4.2.6.8 AND 6.1.1.4'
O O 0.0490 0.0320 'INTERNATIONAL TABLES VOL C TABLES 4.2.6.8 AND 6.1.1.4'
Ru Ru 0.0550 3.2960 'INTERNATIONAL TABLES VOL C TABLES 4.2.6.8 AND 6.1.1.4'

loop_
_geom_angle_atom_site_label_1
_geom_angle_atom_site_label_2
_geom_angle_atom_site_label_3
_geom_angle
N2 C1 C2 122.0(5)
N2 C1 N1 118.3(5)
C2 C1 N1 119.6(5)
C3 C2 C1 118.3(6)
C3 C2 H4 120.9
C1 C2 H4 120.9
C4 C3 C2 120.1(6)
C4 C3 H60 119.9
C2 C3 H60 119.9
C3 C4 C5 120.3(6)
C3 C4 H61 119.9
C5 C4 H61 119.9
N2 C5 C4 121.1(6)
N2 C5 C6 119.4(6)
C4 C5 C6 119.4(6)
C5 C6 H63A 109.5
C5 C6 H63B 109.5
H63A C6 H63B 109.5
C5 C6 H63C 109.5
H63A C6 H63C 109.5
H63B C6 H63C 109.5
C12 C11 C21 117.5(6)
C12 C11 Ru4 71.6(4)
C21 C11 Ru4 97.8(4)
C12 C11 H16 121.3
C21 C11 H16 121.3
Ru4 C11 H16 99.9
C11 C12 C13 122.9(6)
C11 C12 Ru4 71.1(4)
C13 C12 Ru4 98.0(4)
C11 C12 H17 118.6
C13 C12 H17 118.6
Ru4 C12 H17 101.2
C12 C13 C14 121.9(6)
C12 C13 Ru5 114.8(4)
C14 C13 Ru5 63.3(3)
C12 C13 H35 119.1
C14 C13 H35 119.1
Ru5 C13 H35 91.7
C15 C14 C13 128.8(6)
C15 C14 C22 115.5(5)
C13 C14 C22 114.0(5)
C15 C14 Ru5 81.2(4)
C13 C14 Ru5 79.5(3)
C22 C14 Ru5 98.1(3)
C14 C15 C16 120.5(5)
C14 C15 Ru5 62.6(3)
C16 C15 Ru5 114.9(4)
C14 C15 H10 119.7
C16 C15 H10 119.7
Ru5 C15 H10 92.2
C17 C16 C15 123.7(5)
C17 C16 Ru1 68.5(3)
C15 C16 Ru1 98.4(4)
C17 C16 H11 118.1
C15 C16 H11 118.1
Ru1 C16 H11 103.5
C16 C17 C18 116.5(5)
C16 C17 Ru1 72.8(3)
C18 C17 Ru1 95.8(3)
C16 C17 H12 121.7
C18 C17 H12 121.7
Ru1 C17 H12 100.6
C19 C18 C22 107.0(5)
C19 C18 C17 134.9(5)
C22 C18 C17 118.0(5)
C19 C18 Ru2 71.0(3)
C22 C18 Ru2 69.0(3)
C17 C18 Ru2 121.9(4)
C18 C19 C20 107.6(5)
C18 C19 Ru2 73.1(3)
C20 C19 Ru2 68.9(3)
C18 C19 H38 126.2
C20 C19 H38 126.2
Ru2 C19 H38 123.3
C21 C20 C19 109.8(5)
C21 C20 Ru2 72.3(3)
C19 C20 Ru2 74.0(3)
C21 C20 H37 125.1
C19 C20 H37 125.1
Ru2 C20 H37 120.3
C20 C21 C22 105.4(5)
C20 C21 C11 135.7(6)
C22 C21 C11 118.6(5)
C20 C21 Ru2 70.6(3)
C22 C21 Ru2 71.3(3)
C11 C21 Ru2 116.7(4)
C18 C22 C21 110.2(5)
C18 C22 C14 125.0(5)
C21 C22 C14 124.5(5)
C18 C22 Ru2 74.6(3)
C21 C22 Ru2 71.4(3)
C14 C22 Ru2 116.4(4)
O40 C40 Ru4 179.2(7)
O41 C41 Ru3 177.9(6)
O51 C51 Ru1 148.0(5)
O51 C51 Ru3 132.0(5)
Ru1 C51 Ru3 80.0(2)
O52 C52 Ru1 178.1(7)
O53 C53 Ru5 178.1(7)
O54 C54 Ru4 179.3(7)
O55 C55 Ru3 170.9(7)
O64 C64 Ru6 176.3(6)
O75 C75 Ru6 176.5(7)
O76 C76 Ru7 175.2(9)
O80 C80 Ru7 176.9(8)
C94 C91 C92 114(2)
C94 C91 H91A 108.7
C92 C91 H91A 108.7
C94 C91 H91B 108.7
C92 C91 H91B 108.7
H91A C91 H91B 107.6
O93 C92 C91 99(2)
O93 C92 H92A 112.0
C91 C92 H92A 112.0
O93 C92 H92B 112.0
C91 C92 H92B 112.0
H92A C92 H92B 109.7
C91 C94 C99 112(2)
C91 C94 H94A 109.1
C99 C94 H94A 109.1
C91 C94 H94B 109.1
C99 C94 H94B 109.1
H94A C94 H94B 107.8
C94 C99 O93 97(2)
C94 C99 H99A 112.4
O93 C99 H99A 112.4
C94 C99 H99B 112.4
O93 C99 H99B 112.4
H99A C99 H99B 109.9
O20 C200 Ru2 165.8(5)
O21 C210 Ru7 176.3(6)
C1 N1 Ru5 119.8(3)
C1 N1 Ru6 117.0(3)
Ru5 N1 Ru6 77.57(15)
C1 N1 Ru3 118.6(3)
Ru5 N1 Ru3 121.63(19)
Ru6 N1 Ru3 76.85(14)
C1 N1 Ru1 118.9(3)
Ru5 N1 Ru1 78.75(15)
Ru6 N1 Ru1 123.90(19)
Ru3 N1 Ru1 73.88(14)
C1 N2 C5 118.0(5)
C1 N2 Ru7 115.5(3)
C5 N2 Ru7 126.5(4)
C92 O93 C99 105(2)
C52 Ru1 C51 90.9(3)
C52 Ru1 C17 100.6(3)
C51 Ru1 C17 92.7(3)
C52 Ru1 C16 85.9(3)
C51 Ru1 C16 128.8(3)
C17 Ru1 C16 38.7(2)
C52 Ru1 N1 107.8(2)
C51 Ru1 N1 105.5(2)
C17 Ru1 N1 145.6(2)
C16 Ru1 N1 124.1(2)
C52 Ru1 Ru3 113.0(2)
C51 Ru1 Ru3 54.48(18)
C17 Ru1 Ru3 131.49(16)
C16 Ru1 Ru3 161.12(16)
N1 Ru1 Ru3 51.76(11)
C52 Ru1 Ru5 128.7(2)
C51 Ru1 Ru5 134.82(18)
C17 Ru1 Ru5 98.90(17)
C16 Ru1 Ru5 80.78(17)
N1 Ru1 Ru5 47.89(11)
Ru3 Ru1 Ru5 86.72(3)
C52 Ru1 Ru2 172.2(2)
C51 Ru1 Ru2 81.32(18)
C17 Ru1 Ru2 81.05(16)
C16 Ru1 Ru2 99.86(16)
N1 Ru1 Ru2 73.40(11)
Ru3 Ru1 Ru2 61.36(3)
Ru5 Ru1 Ru2 57.99(3)
C200 Ru2 C20 97.4(2)
C200 Ru2 C22 155.7(2)
C20 Ru2 C22 61.1(2)
C200 Ru2 C21 118.7(2)
C20 Ru2 C21 37.1(2)
C22 Ru2 C21 37.2(2)
C200 Ru2 C19 109.9(2)
C20 Ru2 C19 37.1(2)
C22 Ru2 C19 60.6(2)
C21 Ru2 C19 62.1(2)
C200 Ru2 C18 144.5(2)
C20 Ru2 C18 61.0(2)
C22 Ru2 C18 36.4(2)
C21 Ru2 C18 61.9(2)
C19 Ru2 C18 35.9(2)
C200 Ru2 Ru5 128.47(19)
C20 Ru2 Ru5 123.53(17)
C22 Ru2 Ru5 65.54(14)
C21 Ru2 Ru5 87.80(15)
C19 Ru2 Ru5 121.66(15)
C18 Ru2 Ru5 86.39(14)
C200 Ru2 Ru4 89.69(18)
C20 Ru2 Ru4 95.81(17)
C22 Ru2 Ru4 82.09(15)
C21 Ru2 Ru4 67.17(15)
C19 Ru2 Ru4 129.04(15)
C18 Ru2 Ru4 118.52(14)
Ru5 Ru2 Ru4 59.10(3)
C200 Ru2 Ru6 72.19(19)
C20 Ru2 Ru6 150.10(16)
C22 Ru2 Ru6 120.27(15)
C21 Ru2 Ru6 123.47(15)
C19 Ru2 Ru6 172.78(14)
C18 Ru2 Ru6 140.30(14)
Ru5 Ru2 Ru6 56.63(3)
Ru4 Ru2 Ru6 57.17(3)
C200 Ru2 Ru3 72.44(17)
C20 Ru2 Ru3 148.39(17)
C22 Ru2 Ru3 131.74(14)
C21 Ru2 Ru3 168.80(15)
C19 Ru2 Ru3 117.13(15)
C18 Ru2 Ru3 110.37(14)
Ru5 Ru2 Ru3 83.49(3)
Ru4 Ru2 Ru3 113.55(3)
Ru6 Ru2 Ru3 56.40(3)
C200 Ru2 Ru1 126.92(17)
C20 Ru2 Ru1 121.68(16)
C22 Ru2 Ru1 76.75(15)
C21 Ru2 Ru1 113.94(15)
C19 Ru2 Ru1 88.23(15)
C18 Ru2 Ru1 61.15(14)
Ru5 Ru2 Ru1 58.40(3)
Ru4 Ru2 Ru1 117.34(3)
Ru6 Ru2 Ru1 85.15(4)
Ru3 Ru2 Ru1 55.27(3)
C41 Ru3 C55 90.8(3)
C41 Ru3 N1 168.0(2)
C55 Ru3 N1 99.8(2)
C41 Ru3 C51 87.3(3)
C55 Ru3 C51 84.9(3)
N1 Ru3 C51 99.2(2)
C41 Ru3 Ru1 129.7(2)
C55 Ru3 Ru1 99.26(19)
N1 Ru3 Ru1 54.36(12)
C51 Ru3 Ru1 45.51(16)
C41 Ru3 Ru6 117.89(18)
C55 Ru3 Ru6 129.6(2)
N1 Ru3 Ru6 50.57(11)
C51 Ru3 Ru6 133.07(16)
Ru1 Ru3 Ru6 92.67(3)
C41 Ru3 Ru7 101.9(2)
C55 Ru3 Ru7 74.1(2)
N1 Ru3 Ru7 75.89(12)
C51 Ru3 Ru7 157.05(16)
Ru1 Ru3 Ru7 128.30(3)
Ru6 Ru3 Ru7 60.54(3)
C41 Ru3 Ru2 96.04(19)
C55 Ru3 Ru2 161.60(19)
N1 Ru3 Ru2 75.54(11)
C51 Ru3 Ru2 78.44(16)
Ru1 Ru3 Ru2 63.36(3)
Ru6 Ru3 Ru2 61.05(3)
Ru7 Ru3 Ru2 120.70(3)
C54 Ru4 C40 88.5(3)
C54 Ru4 C11 85.6(3)
C40 Ru4 C11 116.5(3)
C54 Ru4 C12 109.6(3)
C40 Ru4 C12 88.4(3)
C11 Ru4 C12 37.3(3)
C54 Ru4 Ru6 111.0(3)
C40 Ru4 Ru6 100.9(2)
C11 Ru4 Ru6 139.66(16)
C12 Ru4 Ru6 138.46(18)
C54 Ru4 Ru5 165.4(2)
C40 Ru4 Ru5 103.28(19)
C11 Ru4 Ru5 96.60(17)
C12 Ru4 Ru5 79.82(18)
Ru6 Ru4 Ru5 58.65(3)
C54 Ru4 Ru2 106.5(2)
C40 Ru4 Ru2 160.4(2)
C11 Ru4 Ru2 77.93(17)
C12 Ru4 Ru2 98.01(17)
Ru6 Ru4 Ru2 62.34(3)
Ru5 Ru4 Ru2 60.19(3)
C53 Ru5 N1 100.3(2)
C53 Ru5 C14 107.4(3)
N1 Ru5 C14 139.1(2)
C53 Ru5 C13 86.0(3)
N1 Ru5 C13 173.7(2)
C14 Ru5 C13 37.1(2)
C53 Ru5 C15 95.3(3)
N1 Ru5 C15 113.14(19)
C14 Ru5 C15 36.1(2)
C13 Ru5 C15 66.1(2)
C53 Ru5 Ru6 106.5(2)
N1 Ru5 Ru6 51.81(12)
C14 Ru5 Ru6 139.42(16)
C13 Ru5 Ru6 126.26(16)
C15 Ru5 Ru6 154.99(15)
C53 Ru5 Ru4 108.1(2)
N1 Ru5 Ru4 110.64(12)
C14 Ru5 Ru4 88.85(17)
C13 Ru5 Ru4 66.66(16)
C15 Ru5 Ru4 124.91(15)
Ru6 Ru5 Ru4 59.72(3)
C53 Ru5 Ru2 167.1(2)
N1 Ru5 Ru2 79.31(12)
C14 Ru5 Ru2 79.98(16)
C13 Ru5 Ru2 94.47(17)
C15 Ru5 Ru2 96.71(15)
Ru6 Ru5 Ru2 62.90(3)
Ru4 Ru5 Ru2 60.72(3)
C53 Ru5 Ru1 126.5(2)
N1 Ru5 Ru1 53.36(12)
C14 Ru5 Ru1 85.80(17)
C13 Ru5 Ru1 122.78(16)
C15 Ru5 Ru1 65.29(15)
Ru6 Ru5 Ru1 91.49(3)
Ru4 Ru5 Ru1 124.16(3)
Ru2 Ru5 Ru1 63.61(3)
C64 Ru6 C75 91.3(3)
C64 Ru6 N1 95.4(2)
C75 Ru6 N1 167.0(2)
C64 Ru6 Ru5 90.9(2)
C75 Ru6 Ru5 140.6(2)
N1 Ru6 Ru5 50.63(12)
C64 Ru6 Ru4 95.3(2)
C75 Ru6 Ru4 79.0(2)
N1 Ru6 Ru4 111.37(12)
Ru5 Ru6 Ru4 61.63(3)
C64 Ru6 Ru3 135.6(2)
C75 Ru6 Ru3 115.5(2)
N1 Ru6 Ru3 52.58(12)
Ru5 Ru6 Ru3 89.12(3)
Ru4 Ru6 Ru3 123.01(3)
C64 Ru6 Ru7 84.4(2)
C75 Ru6 Ru7 92.5(2)
N1 Ru6 Ru7 77.06(12)
Ru5 Ru6 Ru7 126.82(3)
Ru4 Ru6 Ru7 171.53(2)
Ru3 Ru6 Ru7 60.98(3)
C64 Ru6 Ru2 148.4(2)
C75 Ru6 Ru2 102.5(2)
N1 Ru6 Ru2 77.28(12)
Ru5 Ru6 Ru2 60.47(3)
Ru4 Ru6 Ru2 60.49(3)
Ru3 Ru6 Ru2 62.54(3)
Ru7 Ru6 Ru2 122.60(3)
C210 Ru7 C76 92.1(4)
C210 Ru7 C80 94.0(3)
C76 Ru7 C80 94.3(3)
C210 Ru7 N2 166.1(2)
C76 Ru7 N2 97.3(3)
C80 Ru7 N2 95.5(3)
C210 Ru7 Ru6 86.0(2)
C76 Ru7 Ru6 99.2(2)
C80 Ru7 Ru6 166.6(2)
N2 Ru7 Ru6 82.46(13)
C210 Ru7 Ru3 81.2(2)
C76 Ru7 Ru3 156.9(2)
C80 Ru7 Ru3 108.2(2)
N2 Ru7 Ru3 86.20(13)
Ru6 Ru7 Ru3 58.47(3)

loop_
_geom_bond_atom_site_label_1
_geom_bond_atom_site_label_2
_geom_bond_distance
C1 N2 1.354(7)
C1 C2 1.406(8)
C1 N1 1.418(6)
C2 C3 1.373(10)
C2 H4 0.9300
C3 C4 1.363(12)
C3 H60 0.9300
C4 C5 1.378(10)
C4 H61 0.9300
C5 N2 1.376(8)
C5 C6 1.511(11)
C6 H63A 0.9600
C6 H63B 0.9600
C6 H63C 0.9600
C11 C12 1.421(10)
C11 C21 1.449(9)
C11 Ru4 2.219(6)
C11 H16 0.9300
C12 C13 1.422(10)
C12 Ru4 2.226(6)
C12 H17 0.9300
C13 C14 1.433(9)
C13 Ru5 2.335(6)
C13 H35 0.9300
C14 C15 1.409(9)
C14 C22 1.465(8)
C14 Ru5 2.122(6)
C15 C16 1.442(9)
C15 Ru5 2.362(6)
C15 H10 0.9300
C16 C17 1.431(9)
C16 Ru1 2.189(6)
C16 H11 0.9300
C17 C18 1.471(8)
C17 Ru1 2.132(6)
C17 H12 0.9300
C18 C19 1.418(8)
C18 C22 1.426(8)
C18 Ru2 2.315(5)
C19 C20 1.436(8)
C19 Ru2 2.287(5)
C19 H38 0.9300
C20 C21 1.421(9)
C20 Ru2 2.220(6)
C20 H37 0.9300
C21 C22 1.432(8)
C21 Ru2 2.243(5)
C22 Ru2 2.242(5)
C40 O40 1.126(8)
C40 Ru4 1.881(6)
C41 O41 1.138(8)
C41 Ru3 1.867(6)
C51 O51 1.157(8)
C51 Ru1 1.942(6)
C51 Ru3 2.216(6)
C52 O52 1.139(8)
C52 Ru1 1.857(7)
C53 O53 1.138(8)
C53 Ru5 1.860(6)
C54 O54 1.119(9)
C54 Ru4 1.877(7)
C55 O55 1.137(8)
C55 Ru3 1.882(6)
C64 O64 1.128(8)
C64 Ru6 1.877(6)
C75 O75 1.143(8)
C75 Ru6 1.902(7)
C76 O76 1.142(10)
C76 Ru7 1.877(8)
C80 O80 1.122(9)
C80 Ru7 1.931(7)
C91 C94 1.06(4)
C91 C92 1.40(4)
C91 H91A 0.9700
C91 H91B 0.9700
C92 O93 1.30(3)
C92 H92A 0.9700
C92 H92B 0.9700
C94 C99 1.30(3)
C94 H94A 0.9700
C94 H94B 0.9700
C99 O93 1.45(3)
C99 H99A 0.9700
C99 H99B 0.9700
C200 O20 1.157(7)
C200 Ru2 1.869(6)
C210 O21 1.161(8)
C210 Ru7 1.863(7)
N1 Ru5 2.097(4)
N1 Ru6 2.132(4)
N1 Ru3 2.192(4)
N1 Ru1 2.268(5)
N2 Ru7 2.212(5)
Ru1 Ru3 2.6815(9)
Ru1 Ru5 2.7726(13)
Ru1 Ru2 2.9163(14)
Ru2 Ru5 2.7603(11)
Ru2 Ru4 2.7749(13)
Ru2 Ru6 2.8239(12)
Ru2 Ru3 2.8635(12)
Ru3 Ru6 2.6880(13)
Ru3 Ru7 2.7576(12)
Ru4 Ru6 2.6792(11)
Ru4 Ru5 2.7298(13)
Ru5 Ru6 2.6493(9)
Ru6 Ru7 2.7457(11)
